data_2003457
loop_
_publ_author_name
'Kariuki, B. M.'
'Jones, W.'

_publ_section_title
;
 Three Polymorphs of Potassium 4-Sulfonatobenzoic Acid
;
_journal_issue 5
_journal_name_full 'Acta Crystallographica Section C'
_journal_page_first 867
_journal_page_last 871
_journal_paper_doi 10.1107/S0108270194012485
_journal_volume 51
_journal_year 1995
_chemical_formula_sum 'C7 H7 K O6 S'
_chemical_formula_weight 258.29
_chemical_name_systematic
;
Potassium  4-sulfonatobenzoic acid monohydrate
;
_space_group_IT_number 2
_symmetry_cell_setting triclinic
_symmetry_space_group_name_Hall '-P 1'
_symmetry_space_group_name_H-M 'P -1'
_audit_creation_method SHELXL
_cell_angle_alpha 90.278(10)
_cell_angle_beta 95.841(10)
_cell_angle_gamma 106.379(10)
_cell_formula_units_Z 2
_cell_length_a 6.0576(10)
_cell_length_b 6.7412(10)
_cell_length_c 12.479(2)
_cell_measurement_reflns_used 25
_cell_measurement_temperature 293(2)
_cell_measurement_theta_max 14
_cell_measurement_theta_min 10
_cell_volume 486.07(14)
_computing_cell_refinement 'Enraf Nonius CAD-4 software'
_computing_data_collection 'Enraf Nonius CAD-4 software'
_computing_molecular_graphics 'DTMM (Crabbe & Appleyard, 1991)'
_computing_publication_material SHELXL93
_computing_structure_refinement 'SHELXL93 (Sheldrick, 1994)'
_computing_structure_solution 'SHELXS86 (Sheldrick, 1990)'
_diffrn_ambient_temperature 293(2)
_diffrn_measurement_device 'Enraf Nonius CAD-4 diffractometer'
_diffrn_measurement_method \w/2\q
_diffrn_radiation_monochromator graphite
_diffrn_radiation_source 'sealed tube'
_diffrn_radiation_type 'Mo K\a'
_diffrn_radiation_wavelength 0.71069
_diffrn_reflns_av_R_equivalents 0.0106
_diffrn_reflns_av_sigmaI/netI 0.0163
_diffrn_reflns_limit_h_max 7
_diffrn_reflns_limit_h_min -7
_diffrn_reflns_limit_k_max 8
_diffrn_reflns_limit_k_min -8
_diffrn_reflns_limit_l_max 15
_diffrn_reflns_limit_l_min 0
_diffrn_reflns_number 2215
_diffrn_reflns_theta_max 26.96
_diffrn_reflns_theta_min 1.64
_diffrn_standards_decay_% 0
_diffrn_standards_interval_count 100
_diffrn_standards_interval_time 180
_diffrn_standards_number 3
_exptl_absorpt_coefficient_mu 0.766
_exptl_absorpt_correction_type none
_exptl_crystal_colour Colourless
_exptl_crystal_density_diffrn 1.765
_exptl_crystal_description 'Transparent plates'
_exptl_crystal_F_000 264
_exptl_crystal_size_max 0.5
_exptl_crystal_size_mid 0.4
_exptl_crystal_size_min 0.1
_refine_diff_density_max 0.534
_refine_diff_density_min -0.445
_refine_ls_extinction_coef 0.081(7)
_refine_ls_extinction_method 'SHELXL93 (Sheldrick, 1994)'
_refine_ls_goodness_of_fit_all 1.095
_refine_ls_goodness_of_fit_obs 1.140
_refine_ls_hydrogen_treatment 'riding or free'
_refine_ls_matrix_type full
_refine_ls_number_parameters 153
_refine_ls_number_reflns 2115
_refine_ls_number_restraints 0
_refine_ls_restrained_S_all 1.106
_refine_ls_restrained_S_obs 1.140
_refine_ls_R_factor_all 0.0343
_refine_ls_R_factor_obs 0.0304
_refine_ls_shift/esd_max -0.018
_refine_ls_shift/esd_mean 0.002
_refine_ls_structure_factor_coef Fsqd
_refine_ls_weighting_details 'w=1/[\s^2^(Fo^2^)+(0.0537P)^2^+0.1404P] wh'
_refine_ls_weighting_scheme calc
_refine_ls_wR_factor_all 0.0870
_refine_ls_wR_factor_obs 0.0850
_reflns_number_observed 1916
_reflns_number_total 2116
_reflns_observed_criterion >2sigma(I)
_cod_data_source_file hu1119.cif
_cod_data_source_block ksbamic
_cod_depositor_comments
;
The following automatic conversions were performed:

'_symmetry_cell_setting' value 'Triclinic' changed to 'triclinic'
according to /home/saulius/struct/CIF-dictionaries/cif_core.dic
dictionary named 'cif_core.dic' version 2.4.1 from 2010-06-29.

Automatic conversion script
Id: cif_fix_values 1715 2011-07-08 13:25:40Z adriana 

The following automatic conversions were performed:

'_refine_ls_weighting_scheme' value 'calc
w=1/[\s^2^(Fo^2^)+(0.0537P)^2^+0.1404P] wh' was changed to 'calc'.
New tag '_refine_ls_weighting_details' was created. The value of the
new tag was set to 'w=1/[\s^2^(Fo^2^)+(0.0537P)^2^+0.1404P] wh'.

Automatic conversion script
Id: cif_fix_values 3143 2015-03-26 13:38:13Z robertas 
;
_cod_original_cell_volume 486.05(13)
_cod_original_sg_symbol_H-M ' P -1'
_cod_database_code 2003457

loop_
_symmetry_equiv_pos_as_xyz
'x, y, z'
'-x, -y, -z'

loop_
_atom_site_aniso_label
_atom_site_aniso_U_11
_atom_site_aniso_U_12
_atom_site_aniso_U_13
_atom_site_aniso_U_22
_atom_site_aniso_U_23
_atom_site_aniso_U_33
K1 0.0318(2) 0.0105(2) 0.00743(14) 0.0393(2) 0.00341(14) 0.0285(2)
S1 0.0287(2) 0.0074(2) 0.00387(14) 0.0303(2) 0.00035(14) 0.0225(2)
O1 0.0562(8) 0.0221(6) 0.0048(5) 0.0430(7) -0.0049(5) 0.0285(6)
O2 0.0728(10) 0.0015(7) -0.0005(6) 0.0350(7) 0.0089(5) 0.0312(7)
O3 0.0290(7) 0.0163(7) -0.0007(5) 0.0902(12) -0.0089(7) 0.0367(7)
O4 0.0373(7) 0.0056(6) -0.0030(5) 0.0489(8) 0.0014(6) 0.0309(7)
O5 0.0490(8) 0.0146(6) 0.0094(5) 0.0568(8) 0.0039(6) 0.0263(6)
O6 0.0419(8) 0.0155(6) -0.0003(6) 0.0450(8) 0.0004(6) 0.0418(7)
C1 0.0283(8) 0.0065(6) 0.0048(6) 0.0242(7) 0.0009(5) 0.0229(7)
C2 0.0272(8) 0.0056(6) 0.0094(6) 0.0386(8) 0.0028(6) 0.0267(8)
C3 0.0251(7) 0.0059(6) 0.0051(6) 0.0345(8) 0.0003(6) 0.0300(8)
C4 0.0307(8) 0.0079(6) 0.0051(6) 0.0221(6) 0.0011(5) 0.0253(7)
C5 0.0300(8) 0.0069(6) 0.0111(6) 0.0360(8) 0.0033(6) 0.0272(8)
C6 0.0254(7) 0.0063(6) 0.0072(6) 0.0345(8) 0.0015(6) 0.0289(8)
C7 0.0387(9) 0.0089(6) 0.0024(7) 0.0245(7) 0.0007(6) 0.0278(8)

loop_
_atom_site_label
_atom_site_occupancy
_atom_site_fract_x
_atom_site_fract_y
_atom_site_fract_z
_atom_site_U_iso_or_equiv
_atom_site_thermal_displace_type
_atom_site_calc_flag
_atom_site_refinement_flags
_atom_site_type_symbol
K1 1 0.10980(6) 0.29474(6) 0.61015(3) 0.03282(14) Uani d . K
S1 1 0.27666(6) 0.30230(6) 0.35438(3) 0.02730(14) Uani d . S
O1 1 0.2125(2) 0.4735(2) 0.40114(10) 0.0409(3) Uani d . O
O2 1 0.1708(3) 0.1100(2) 0.40344(11) 0.0496(4) Uani d . O
O3 1 0.5238(2) 0.3419(3) 0.35466(11) 0.0524(4) Uani d . O
O4 1 -0.3391(2) 0.1670(2) -0.13054(11) 0.0408(3) Uani d . O
O5 1 0.0142(3) 0.2751(2) -0.18459(10) 0.0437(3) Uani d . O
O6 1 0.4998(2) -0.1444(3) 0.34149(11) 0.0426(3) Uani d . O
C1 1 0.1607(3) 0.2775(2) 0.21688(12) 0.0252(3) Uani d . C
C2 1 -0.0774(3) 0.2092(3) 0.19036(13) 0.0311(3) Uani d . C
H2 1 -0.1757(3) 0.1752(3) 0.24426(13) 0.035(5) Uiso calc R H
C3 1 -0.1673(3) 0.1921(3) 0.08326(13) 0.0303(3) Uani d . C
H3 1 -0.3266(3) 0.1462(3) 0.06485(13) 0.051(6) Uiso calc R H
C4 1 -0.0193(3) 0.2438(2) 0.00287(12) 0.0258(3) Uani d . C
H4 1 -0.3698(45) 0.1680(38) -0.1933(21) 0.050(7) Uiso d . H
C5 1 0.2183(3) 0.3108(3) 0.03035(13) 0.0310(3) Uani d . C
H5 1 0.3168(3) 0.3440(3) -0.02345(13) 0.040(6) Uiso calc R H
C6 1 0.3093(3) 0.3285(3) 0.13731(13) 0.0297(3) Uani d . C
H6 1 0.4685(3) 0.3742(3) 0.15575(13) 0.051(6) Uiso calc R H
C7 1 -0.1094(3) 0.2309(2) -0.11347(13) 0.0304(3) Uani d . C
H1 1 0.4201(50) -0.2592(45) 0.3691(23) 0.067(8) Uiso d . H
H11 1 0.5021(55) -0.0327(47) 0.3664(24) 0.069(9) Uiso d . H

loop_
_atom_type_symbol
_atom_type_description
_atom_type_scat_source
_atom_type_scat_dispersion_real
_atom_type_scat_dispersion_imag
C C 'International Tables Vol C Tables 4.2.6.8 and 6.1.1.4' 0.0033 0.001
H H 'International Tables Vol C Tables 4.2.6.8 and 6.1.1.4' 0.0000 0.000
O O 'International Tables Vol C Tables 4.2.6.8 and 6.1.1.4' 0.0106 0.006
S S 'International Tables Vol C Tables 4.2.6.8 and 6.1.1.4' 0.1246 0.123
K K 'International Tables Vol C Tables 4.2.6.8 and 6.1.1.4' 0.2009 0.249

loop_
_geom_angle_atom_site_label_1
_geom_angle_atom_site_label_2
_geom_angle_atom_site_label_3
_geom_angle_site_symmetry_1
_geom_angle_site_symmetry_3
_geom_angle
_geom_angle_publ_flag
O5 K1 O2 1_556 2_556 83.28(5) ?
O5 K1 O3 1_556 2_666 94.47(5) ?
O2 K1 O3 2_556 2_666 165.81(5) ?
O5 K1 O1 1_556 2_566 80.65(4) ?
O2 K1 O1 2_556 2_566 102.81(5) ?
O3 K1 O1 2_666 2_566 90.59(5) ?
O5 K1 O6 1_556 2_656 92.53(4) ?
O2 K1 O6 2_556 2_656 89.07(5) ?
O3 K1 O6 2_666 2_656 77.01(5) ?
O1 K1 O6 2_566 2_656 165.40(5) ?
O5 K1 O1 1_556 . 158.75(4) ?
O2 K1 O1 2_556 . 114.14(4) ?
O3 K1 O1 2_666 . 71.57(4) ?
O1 K1 O1 2_566 . 83.48(4) ?
O6 K1 O1 2_656 . 99.53(4) ?
O5 K1 O2 1_556 . 153.23(4) ?
O2 K1 O2 2_556 . 72.85(5) ?
O3 K1 O2 2_666 . 105.67(4) ?
O1 K1 O2 2_566 . 115.89(4) ?
O6 K1 O2 2_656 . 75.48(4) ?
O1 K1 O2 . . 47.94(4) ?
O5 K1 S1 1_556 . 174.53(3) ?
O2 K1 S1 2_556 . 96.57(3) ?
O3 K1 S1 2_666 . 84.34(3) ?
O1 K1 S1 2_566 . 104.68(3) ?
O6 K1 S1 2_656 . 82.00(3) ?
O1 K1 S1 . . 24.77(3) ?
O2 K1 S1 . . 24.64(3) ?
O5 K1 K1 1_556 2_566 121.99(4) ?
O2 K1 K1 2_556 2_566 115.15(4) ?
O3 K1 K1 2_666 2_566 77.93(4) ?
O1 K1 K1 2_566 2_566 42.74(3) ?
O6 K1 K1 2_656 2_566 138.50(4) ?
O1 K1 K1 . 2_566 40.75(3) ?
O2 K1 K1 . 2_566 80.17(3) ?
S1 K1 K1 . 2_566 63.018(14) ?
O5 K1 K1 1_556 2_556 120.17(4) ?
O2 K1 K1 2_556 2_556 37.82(3) ?
O3 K1 K1 2_666 2_556 139.09(3) ?
O1 K1 K1 2_566 2_556 114.41(3) ?
O6 K1 K1 2_656 2_556 80.18(4) ?
O1 K1 K1 . 2_556 79.39(3) ?
O2 K1 K1 . 2_556 35.03(3) ?
S1 K1 K1 . 2_556 59.033(14) ?
K1 K1 K1 2_566 2_556 98.38(2) ?
O3 S1 O2 . . 112.61(10) ?
O3 S1 O1 . . 112.95(9) ?
O2 S1 O1 . . 111.24(9) ?
O S1 O(mean) . . 112.27(9) y
O3 S1 C1 . . 106.20(8) ?
O2 S1 C1 . . 106.98(8) ?
O1 S1 C1 . . 106.34(7) ?
O S1 C(mean) . . 106.51(8) y
O3 S1 K1 . . 112.58(6) ?
O2 S1 K1 . . 58.71(6) ?
O1 S1 K1 . . 57.52(5) ?
C1 S1 K1 . . 141.22(5) ?
S1 O1 K1 . 2_566 145.88(8) ?
S1 O1 K1 . . 97.71(6) ?
K1 O1 K1 2_566 . 96.52(4) ?
S1 O2 K1 . 2_556 151.27(8) ?
S1 O2 K1 . . 96.65(7) ?
K1 O2 K1 2_556 . 107.15(5) ?
S1 O3 K1 . 2_666 132.04(10) ?
C7 O4 H4 . . 105.9(19) ?
C7 O5 K1 . 1_554 154.97(13) ?
K1 O6 H1 2_656 . 85.9(18) ?
K1 O6 H11 2_656 . 119.(2) ?
H1 O6 H11 . . 121.(3) ?
C6 C1 C2 . . 120.87(14) ?
C6 C1 S1 . . 119.49(12) y
C2 C1 S1 . . 119.64(12) y
C3 C2 C1 . . 119.51(14) ?
C3 C2 H2 . . 120.25(9) ?
C1 C2 H2 . . 120.25(9) ?
C2 C3 C4 . . 119.98(15) ?
C2 C3 H3 . . 120.01(9) ?
C4 C3 H3 . . 120.01(9) ?
C5 C4 C3 . . 119.97(14) ?
C5 C4 C7 . . 118.36(14) y
C3 C4 C7 . . 121.67(14) y
C6 C5 C4 . . 120.33(14) ?
C6 C5 H5 . . 119.84(9) ?
C4 C5 H5 . . 119.84(9) ?
C5 C6 C1 . . 119.34(15) ?
C5 C6 H6 . . 120.33(9) ?
C1 C6 H6 . . 120.33(9) ?
C C C(ring-mean) . . 120.00(16) y
O5 C7 O4 . . 123.5(2) y
O5 C7 C4 . . 123.1(2) y
O4 C7 C4 . . 113.33(14) y

loop_
_geom_bond_atom_site_label_1
_geom_bond_atom_site_label_2
_geom_bond_site_symmetry_2
_geom_bond_distance
_geom_bond_publ_flag
K1 O5 1_556 2.6788(14) y
K1 O2 2_556 2.7717(15) y
K1 O3 2_666 2.801(2) y
K1 O1 2_566 2.8174(14) y
K1 O6 2_656 2.8376(15) y
K1 O1 . 2.9292(14) y
K1 O2 . 2.960(2) y
K1 S1 . 3.4410(7) ?
K1 K1 2_566 4.2885(9) ?
K1 K1 2_556 4.6137(10) ?
S1 O3 . 1.4441(14) ?
S1 O2 . 1.4443(13) ?
S1 O1 . 1.4549(13) ?
S1 O(mean) . 1.4478(13) y
S1 C1 . 1.775(2) y
O1 K1 2_566 2.8174(14) ?
O2 K1 2_556 2.7717(14) ?
O3 K1 2_666 2.801(2) ?
O4 C7 . 1.330(2) y
O4 H4 . 0.79(3) ?
O5 C7 . 1.204(2) y
O5 K1 1_554 2.6787(14) ?
O6 K1 2_656 2.8376(15) ?
O6 H1 . 0.88(3) ?
O6 H11 . 0.81(3) ?
C1 C6 . 1.387(2) ?
C1 C2 . 1.389(2) ?
C2 C3 . 1.383(2) ?
C2 H2 . 0.93 ?
C3 C4 . 1.394(2) ?
C3 H3 . 0.93 ?
C4 C5 . 1.387(2) ?
C4 C7 . 1.491(2) y
C5 C6 . 1.382(2) ?
C5 H5 . 0.93 ?
C6 H6 . 0.93 ?
C C(ring-mean) . 1.387(2) y
O1 O6 1_565 2.823(2) y
O2 O6 . 3.120(2) y
O3 O6 . 3.243(2) y
O4 O6 2_555 2.700(2) y

loop_
_geom_torsion_atom_site_label_1
_geom_torsion_atom_site_label_2
_geom_torsion_atom_site_label_3
_geom_torsion_atom_site_label_4
_geom_torsion_site_symmetry_1
_geom_torsion_site_symmetry_4
_geom_torsion
O5 K1 S1 O3 1_556 . -31.2(4)
O2 K1 S1 O3 2_556 . -119.20(9)
O3 K1 S1 O3 2_666 . 46.56(11)
O1 K1 S1 O3 2_566 . 135.68(9)
O6 K1 S1 O3 2_656 . -31.07(9)
O1 K1 S1 O3 . . 103.65(11)
O2 K1 S1 O3 . . -103.56(11)
K1 K1 S1 O3 2_566 . 125.88(8)
K1 K1 S1 O3 2_556 . -114.37(8)
O5 K1 S1 O2 1_556 . 72.4(4)
O2 K1 S1 O2 2_556 . -15.64(11)
O3 K1 S1 O2 2_666 . 150.12(8)
O1 K1 S1 O2 2_566 . -120.76(8)
O6 K1 S1 O2 2_656 . 72.49(9)
O1 K1 S1 O2 . . -152.79(10)
O2 K1 S1 O2 . . 0.0
K1 K1 S1 O2 2_566 . -130.56(8)
K1 K1 S1 O2 2_556 . -10.81(8)
O5 K1 S1 O1 1_556 . -134.8(4)
O2 K1 S1 O1 2_556 . 137.15(8)
O3 K1 S1 O1 2_666 . -57.09(8)
O1 K1 S1 O1 2_566 . 32.04(10)
O6 K1 S1 O1 2_656 . -134.72(8)
O1 K1 S1 O1 . . 0.0
O2 K1 S1 O1 . . 152.79(10)
K1 K1 S1 O1 2_566 . 22.23(7)
K1 K1 S1 O1 2_556 . 141.98(7)
O5 K1 S1 C1 1_556 . 150.3(4)
O2 K1 S1 C1 2_556 . 62.21(9)
O3 K1 S1 C1 2_666 . -132.03(9)
O1 K1 S1 C1 2_566 . -42.91(9)
O6 K1 S1 C1 2_656 . 150.33(9)
O1 K1 S1 C1 . . -74.95(10)
O2 K1 S1 C1 . . 77.84(11)
K1 K1 S1 C1 2_566 . -52.72(8)
K1 K1 S1 C1 2_556 . 67.03(8)
O3 S1 O1 K1 . 2_566 143.19(13)
O2 S1 O1 K1 . 2_566 -89.04(15)
C1 S1 O1 K1 . 2_566 27.1(2)
K1 S1 O1 K1 . 2_566 -113.8(2)
O3 S1 O1 K1 . . -102.98(8)
O2 S1 O1 K1 . . 24.78(9)
C1 S1 O1 K1 . . 140.92(6)
K1 S1 O1 K1 . . 0.0
O5 K1 O1 S1 1_556 . 169.26(10)
O2 K1 O1 S1 2_556 . -47.76(8)
O3 K1 O1 S1 2_666 . 118.29(8)
O1 K1 O1 S1 2_566 . -148.90(9)
O6 K1 O1 S1 2_656 . 45.52(7)
O2 K1 O1 S1 . . -14.88(6)
S1 K1 O1 S1 . . 0.0
K1 K1 O1 S1 2_566 . -148.90(9)
K1 K1 O1 S1 2_556 . -32.50(6)
O5 K1 O1 K1 1_556 2_566 -41.84(14)
O2 K1 O1 K1 2_556 2_566 101.15(5)
O3 K1 O1 K1 2_666 2_566 -92.80(5)
O1 K1 O1 K1 2_566 2_566 0.0
O6 K1 O1 K1 2_656 2_566 -165.58(5)
O2 K1 O1 K1 . 2_566 134.02(7)
S1 K1 O1 K1 . 2_566 148.90(9)
K1 K1 O1 K1 2_566 2_566 0.0
K1 K1 O1 K1 2_556 2_566 116.40(4)
O3 S1 O2 K1 . 2_556 -110.3(2)
O1 S1 O2 K1 . 2_556 121.7(2)
C1 S1 O2 K1 . 2_556 6.0(2)
K1 S1 O2 K1 . 2_556 146.1(2)
O3 S1 O2 K1 . . 103.51(8)
O1 S1 O2 K1 . . -24.44(9)
C1 S1 O2 K1 . . -140.19(6)
K1 S1 O2 K1 . . 0.0
O5 K1 O2 S1 1_556 . -168.37(8)
O2 K1 O2 S1 2_556 . 163.73(11)
O3 K1 O2 S1 2_666 . -30.99(8)
O1 K1 O2 S1 2_566 . 67.52(9)
O6 K1 O2 S1 2_656 . -102.70(8)
O1 K1 O2 S1 . . 14.95(6)
S1 K1 O2 S1 . . 0.0
K1 K1 O2 S1 2_566 . 43.40(7)
K1 K1 O2 S1 2_556 . 163.73(11)
O5 K1 O2 K1 1_556 2_556 27.90(13)
O2 K1 O2 K1 2_556 2_556 0.001(2)
O3 K1 O2 K1 2_666 2_556 165.29(5)
O1 K1 O2 K1 2_566 2_556 -96.20(6)
O6 K1 O2 K1 2_656 2_556 93.57(6)
O1 K1 O2 K1 . 2_556 -148.77(8)
S1 K1 O2 K1 . 2_556 -163.73(11)
K1 K1 O2 K1 2_566 2_556 -120.33(5)
K1 K1 O2 K1 2_556 2_556 0.0
O2 S1 O3 K1 . 2_666 -140.78(10)
O1 S1 O3 K1 . 2_666 -13.74(13)
C1 S1 O3 K1 . 2_666 102.44(10)
K1 S1 O3 K1 . 2_666 -76.64(11)
O3 S1 C1 C6 . . -9.8(2)
O2 S1 C1 C6 . . -130.33(14)
O1 S1 C1 C6 . . 110.71(14)
K1 S1 C1 C6 . . 168.80(9)
O3 S1 C1 C2 . . 170.74(14)
O2 S1 C1 C2 . . 50.3(2)
O1 S1 C1 C2 . . -68.71(15)
K1 S1 C1 C2 . . -10.6(2)
C6 C1 C2 C3 . . -0.1(2)
S1 C1 C2 C3 . . 179.32(12)
C1 C2 C3 C4 . . -0.2(2)
C2 C3 C4 C5 . . 0.5(2)
C2 C3 C4 C7 . . -178.99(14)
C3 C4 C5 C6 . . -0.6(2)
C7 C4 C5 C6 . . 178.89(15)
C4 C5 C6 C1 . . 0.4(2)
C2 C1 C6 C5 . . 0.0(2)
S1 C1 C6 C5 . . -179.42(12)
K1 O5 C7 O4 1_554 . -11.2(4)
K1 O5 C7 C4 1_554 . 169.1(2)
C5 C4 C7 O5 . . 0.3(2)
C3 C4 C7 O5 . . 179.8(2)
C5 C4 C7 O4 . . -179.39(14)
C3 C4 C7 O4 . . 0.1(2)
